data_7034847
loop_
_publ_author_name
'Tenne, M.'
'Metz, S.'
'Wagenblast, G.'
'M\"unster, Ingo'
'Strassner, T.'

_publ_section_title
;
 C^C* cyclometalated platinum(ii) N-heterocyclic carbene complexes with a
 sterically demanding \b-diketonato ligand - synthesis, characterization
 and photophysical properties.
;
_journal_issue 18
_journal_name_full 'Dalton transactions (Cambridge, England : 2003)'
_journal_page_first 8444
_journal_page_last 8455
_journal_paper_doi 10.1039/c4dt03613a
_journal_volume 44
_journal_year 2015
_chemical_formula_moiety 'C36 H35 N3 O2 Pt'
_chemical_formula_sum 'C36 H35 N3 O2 Pt'
_chemical_formula_weight 736.76
_chemical_name_systematic
;
 ?
;
_space_group_IT_number 14
_symmetry_cell_setting monoclinic
_symmetry_space_group_name_Hall '-P 2ybc'
_symmetry_space_group_name_H-M 'P 1 21/c 1'
_atom_sites_solution_hydrogens geom
_atom_sites_solution_primary direct
_atom_sites_solution_secondary difmap
_audit_creation_method SHELXL-97
_audit_update_record
;
2014-09-25 deposited with the CCDC.
2015-04-08 downloaded from the CCDC.
;
_cell_angle_alpha 90.00
_cell_angle_beta 127.70(2)
_cell_angle_gamma 90.00
_cell_formula_units_Z 4
_cell_length_a 15.575(2)
_cell_length_b 11.872(4)
_cell_length_c 21.594(6)
_cell_measurement_reflns_used 683
_cell_measurement_temperature 198(2)
_cell_measurement_theta_max 22.577
_cell_measurement_theta_min 4.076
_cell_volume 3159.3(17)
_computing_cell_refinement 'Dirax/lsq (Duisenberg, 1992)'
_computing_data_collection 'Collect (Nonius BV, 2001)'
_computing_data_reduction 'EvalCCD (Duisenberg et al., 2003)'
_computing_molecular_graphics 'ORTEP-3 (Farrugia, 2012)'
_computing_publication_material 'enCIFer (Allen et al., 2004)'
_computing_structure_refinement 'SHELXL-97 (Sheldrick, 2008)'
_computing_structure_solution 'SIR97 (Altomare et al., 1999)'
_diffrn_ambient_temperature 198(2)
_diffrn_detector_area_resol_mean 9
_diffrn_measured_fraction_theta_full 0.896
_diffrn_measured_fraction_theta_max 0.896
_diffrn_measurement_device_type KappaCCD
_diffrn_measurement_method \f
_diffrn_radiation_monochromator graphite
_diffrn_radiation_source 'fine-focus sealed tube'
_diffrn_radiation_type MoK\a
_diffrn_radiation_wavelength 0.71073
_diffrn_reflns_av_R_equivalents 0.0797
_diffrn_reflns_av_sigmaI/netI 0.0719
_diffrn_reflns_limit_h_max 17
_diffrn_reflns_limit_h_min -17
_diffrn_reflns_limit_k_max 13
_diffrn_reflns_limit_k_min -12
_diffrn_reflns_limit_l_max 23
_diffrn_reflns_limit_l_min -23
_diffrn_reflns_number 19739
_diffrn_reflns_theta_full 23.26
_diffrn_reflns_theta_max 23.26
_diffrn_reflns_theta_min 2.09
_exptl_absorpt_coefficient_mu 4.477
_exptl_absorpt_correction_T_max 0.4007
_exptl_absorpt_correction_T_min 0.1745
_exptl_absorpt_correction_type multi-scan
_exptl_absorpt_process_details 'SADABS (Sheldrick, 2002)'
_exptl_crystal_colour colourless
_exptl_crystal_density_diffrn 1.549
_exptl_crystal_density_method 'not measured'
_exptl_crystal_description fragment
_exptl_crystal_F_000 1464
_exptl_crystal_size_max 0.60
_exptl_crystal_size_mid 0.37
_exptl_crystal_size_min 0.25
_refine_diff_density_max 0.838
_refine_diff_density_min -1.236
_refine_diff_density_rms 0.192
_refine_ls_extinction_method none
_refine_ls_goodness_of_fit_ref 1.238
_refine_ls_hydrogen_treatment constr
_refine_ls_matrix_type full
_refine_ls_number_parameters 385
_refine_ls_number_reflns 4065
_refine_ls_number_restraints 0
_refine_ls_restrained_S_all 1.238
_refine_ls_R_factor_all 0.0893
_refine_ls_R_factor_gt 0.0496
_refine_ls_shift/su_max 0.001
_refine_ls_shift/su_mean 0.000
_refine_ls_structure_factor_coef Fsqd
_refine_ls_weighting_details 'calc w=1/[\s^2^(Fo^2^)+(0.0524P)^2^+11.7620P] where P=(Fo^2^+2Fc^2^)/3'
_refine_ls_weighting_scheme calc
_refine_ls_wR_factor_gt 0.1203
_refine_ls_wR_factor_ref 0.1357
_reflns_number_gt 2877
_reflns_number_total 4065
_reflns_threshold_expression >2sigma(I)
_cod_data_source_file c4dt03613a3.cif
_cod_data_source_block compound_20
_cod_depositor_comments 'Adding full bibliography for 7034847--7034848.cif.'
_cod_original_cell_volume 3159.2(14)
_cod_original_sg_symbol_H-M P21/c
_cod_database_code 7034847

loop_
_symmetry_equiv_pos_as_xyz
'x, y, z'
'-x, y+1/2, -z+1/2'
'-x, -y, -z'
'x, -y-1/2, z-1/2'

loop_
_atom_site_label
_atom_site_type_symbol
_atom_site_fract_x
_atom_site_fract_y
_atom_site_fract_z
_atom_site_U_iso_or_equiv
_atom_site_adp_type
_atom_site_occupancy
_atom_site_symmetry_multiplicity
_atom_site_calc_flag
_atom_site_refinement_flags
Pt1 Pt 0.69527(4) 0.51083(3) 0.34626(3) 0.0344(2) Uani 1 1 d .
C11 C 0.6658(9) 0.5901(9) 0.4139(7) 0.032(3) Uani 1 1 d .
O1 O 0.7999(7) 0.6329(6) 0.3628(5) 0.042(2) Uani 1 1 d .
C19 C 0.9266(10) 0.7276(9) 0.3546(8) 0.038(3) Uani 1 1 d .
N1 N 0.5413(9) 0.4449(8) 0.3665(7) 0.048(3) Uani 1 1 d .
C15 C 0.5442(11) 0.5918(12) 0.4504(9) 0.055(4) Uani 1 1 d .
H15 H 0.4856 0.5592 0.4469 0.066 Uiso 1 1 calc R
C16 C 0.7890(10) 0.4441(10) 0.2649(8) 0.042(3) Uani 1 1 d .
O2 O 0.7207(7) 0.4188(6) 0.2777(5) 0.046(2) Uani 1 1 d .
C18 C 0.8538(10) 0.6286(9) 0.3351(7) 0.037(3) Uani 1 1 d .
C29 C 0.8848(11) 0.2871(10) 0.2525(9) 0.046(3) Uani 1 1 d .
C24 C 1.0170(11) 0.7412(10) 0.4341(9) 0.049(3) Uani 1 1 d .
C20 C 0.9067(10) 0.8031(9) 0.2994(8) 0.041(3) Uani 1 1 d .
C22 C 1.0641(12) 0.9079(10) 0.3954(9) 0.050(4) Uani 1 1 d .
N2 N 0.5335(9) 0.3159(8) 0.2961(7) 0.051(3) Uani 1 1 d .
C1 C 0.5860(9) 0.4121(9) 0.3330(8) 0.040(3) Uani 1 1 d .
C2 C 0.4582(12) 0.3000(12) 0.3096(10) 0.062(4) Uani 1 1 d .
H2 H 0.4088 0.2386 0.2885 0.074 Uiso 1 1 calc R
C31 C 0.7973(14) 0.1868(12) 0.1302(10) 0.063(5) Uani 1 1 d .
C14 C 0.5963(13) 0.6877(12) 0.4945(10) 0.061(4) Uani 1 1 d .
H14 H 0.5738 0.7215 0.5223 0.074 Uiso 1 1 calc R
C9 C 0.6050(13) 0.0660(13) 0.3303(11) 0.075(5) Uani 1 1 d .
H9 H 0.5463 0.0752 0.3324 0.089 Uiso 1 1 calc R
C13 C 0.6792(12) 0.7338(11) 0.4984(9) 0.058(4) Uani 1 1 d .
H13 H 0.7147 0.7988 0.5298 0.069 Uiso 1 1 calc R
C21 C 0.9757(11) 0.8931(10) 0.3203(9) 0.048(4) Uani 1 1 d .
H21 H 0.9608 0.9452 0.2814 0.058 Uiso 1 1 calc R
C3 C 0.5488(12) 0.2433(11) 0.2474(9) 0.058(4) Uani 1 1 d .
H3A H 0.5772 0.2901 0.2256 0.069 Uiso 1 1 calc R
H3B H 0.4773 0.2133 0.2029 0.069 Uiso 1 1 calc R
C32 C 0.7119(13) 0.2599(13) 0.0950(10) 0.068(5) Uani 1 1 d .
H32 H 0.6537 0.2527 0.0407 0.081 Uiso 1 1 calc R
C30 C 0.8851(11) 0.2004(11) 0.2102(9) 0.050(4) Uani 1 1 d .
H30 H 0.9447 0.1497 0.2349 0.060 Uiso 1 1 calc R
C25 C 0.8073(12) 0.7938(13) 0.2133(10) 0.074(5) Uani 1 1 d .
H25A H 0.8176 0.7312 0.1888 0.110 Uiso 1 1 calc R
H25B H 0.7983 0.8641 0.1861 0.110 Uiso 1 1 calc R
H25C H 0.7425 0.7799 0.2098 0.110 Uiso 1 1 calc R
C34 C 0.9813(13) 0.2961(14) 0.3375(10) 0.074(5) Uani 1 1 d .
H34A H 1.0424 0.2541 0.3468 0.111 Uiso 1 1 calc R
H34B H 0.9627 0.2645 0.3700 0.111 Uiso 1 1 calc R
H34C H 1.0015 0.3754 0.3512 0.111 Uiso 1 1 calc R
C4 C 0.6268(12) 0.1439(10) 0.2926(9) 0.054(4) Uani 1 1 d .
C27 C 1.1427(14) 1.0033(10) 0.4180(12) 0.076(5) Uani 1 1 d .
H27A H 1.1214 1.0432 0.3708 0.115 Uiso 1 1 calc R
H27B H 1.2161 0.9728 0.4453 0.115 Uiso 1 1 calc R
H27C H 1.1416 1.0556 0.4526 0.115 Uiso 1 1 calc R
C10 C 0.5809(11) 0.5456(11) 0.4116(8) 0.044(3) Uani 1 1 d .
C17 C 0.8508(11) 0.5424(11) 0.2902(9) 0.052(4) Uani 1 1 d .
H17 H 0.8962 0.5515 0.2751 0.062 Uiso 1 1 calc R
C33 C 0.7100(13) 0.3481(12) 0.1401(10) 0.062(4) Uani 1 1 d .
N3 N 0.4613(10) 0.3757(10) 0.3530(8) 0.061(3) Uani 1 1 d .
C36 C 0.7988(16) 0.0890(13) 0.0866(12) 0.098(7) Uani 1 1 d .
H36A H 0.7651 0.1114 0.0325 0.146 Uiso 1 1 calc R
H36B H 0.7583 0.0258 0.0866 0.146 Uiso 1 1 calc R
H36C H 0.8740 0.0659 0.1122 0.146 Uiso 1 1 calc R
C26 C 1.0455(14) 0.6602(13) 0.4978(9) 0.069(5) Uani 1 1 d .
H26A H 0.9950 0.6701 0.5101 0.104 Uiso 1 1 calc R
H26B H 1.1197 0.6749 0.5447 0.104 Uiso 1 1 calc R
H26C H 1.0405 0.5828 0.4800 0.104 Uiso 1 1 calc R
C12 C 0.7129(11) 0.6882(10) 0.4578(8) 0.046(3) Uani 1 1 d .
H12 H 0.7690 0.7242 0.4598 0.055 Uiso 1 1 calc R
C28 C 0.7958(11) 0.3594(9) 0.2163(8) 0.042(3) Uani 1 1 d .
C23 C 1.0842(11) 0.8338(11) 0.4518(8) 0.048(3) Uani 1 1 d .
H23 H 1.1458 0.8458 0.5046 0.058 Uiso 1 1 calc R
C8 C 0.6750(19) -0.0256(14) 0.3642(11) 0.090(6) Uani 1 1 d .
H8 H 0.6610 -0.0833 0.3875 0.108 Uiso 1 1 calc R
C7 C 0.764(2) -0.0356(17) 0.3653(14) 0.107(8) Uani 1 1 d .
H7 H 0.8118 -0.0976 0.3907 0.129 Uiso 1 1 calc R
C5 C 0.7151(15) 0.1309(13) 0.2955(11) 0.077(5) Uani 1 1 d .
H5 H 0.7309 0.1863 0.2719 0.092 Uiso 1 1 calc R
C35 C 0.6140(14) 0.4257(15) 0.0970(10) 0.090(6) Uani 1 1 d .
H35A H 0.5749 0.4197 0.1191 0.135 Uiso 1 1 calc R
H35B H 0.5655 0.4047 0.0415 0.135 Uiso 1 1 calc R
H35C H 0.6389 0.5034 0.1021 0.135 Uiso 1 1 calc R
C6 C 0.781(2) 0.0428(16) 0.3303(16) 0.113(9) Uani 1 1 d .
H6 H 0.8414 0.0359 0.3301 0.136 Uiso 1 1 calc R

loop_
_atom_site_aniso_label
_atom_site_aniso_U_11
_atom_site_aniso_U_22
_atom_site_aniso_U_33
_atom_site_aniso_U_23
_atom_site_aniso_U_13
_atom_site_aniso_U_12
Pt1 0.0334(3) 0.0338(3) 0.0391(3) -0.0003(2) 0.0237(2) -0.0023(2)
C11 0.038(7) 0.037(6) 0.023(7) 0.010(5) 0.020(6) 0.012(5)
O1 0.048(5) 0.040(5) 0.049(6) -0.013(4) 0.035(5) -0.010(4)
C19 0.049(8) 0.025(6) 0.049(9) -0.005(6) 0.035(8) -0.005(5)
N1 0.049(7) 0.038(6) 0.071(9) -0.005(5) 0.044(7) -0.011(5)
C15 0.051(9) 0.065(9) 0.063(11) 0.026(8) 0.041(9) 0.009(7)
C16 0.040(8) 0.042(7) 0.041(8) -0.010(6) 0.023(7) 0.004(6)
O2 0.048(6) 0.041(5) 0.063(7) -0.012(4) 0.041(5) -0.009(4)
C18 0.036(7) 0.036(7) 0.042(8) -0.004(6) 0.025(7) -0.002(5)
C29 0.060(9) 0.039(7) 0.057(10) -0.020(6) 0.044(9) -0.014(6)
C24 0.055(9) 0.044(7) 0.053(10) -0.009(6) 0.036(9) -0.011(6)
C20 0.039(8) 0.031(6) 0.053(9) 0.007(6) 0.028(8) 0.010(5)
C22 0.055(9) 0.035(7) 0.066(11) -0.009(7) 0.041(9) -0.010(6)
N2 0.046(7) 0.035(6) 0.056(8) -0.002(5) 0.024(6) -0.003(5)
C1 0.029(7) 0.038(7) 0.047(8) -0.001(6) 0.021(7) -0.002(5)
C2 0.060(10) 0.057(9) 0.086(13) -0.014(8) 0.054(10) -0.021(7)
C31 0.088(13) 0.047(8) 0.088(14) -0.023(8) 0.071(12) -0.026(8)
C14 0.085(12) 0.055(9) 0.089(13) 0.004(8) 0.076(11) 0.014(8)
C9 0.061(11) 0.067(10) 0.091(14) 0.004(10) 0.045(11) -0.012(8)
C13 0.069(11) 0.046(8) 0.072(11) -0.001(7) 0.050(10) 0.000(7)
C21 0.052(9) 0.036(7) 0.062(11) 0.008(6) 0.037(9) -0.002(6)
C3 0.057(9) 0.066(9) 0.057(10) -0.028(8) 0.038(9) -0.029(7)
C32 0.061(11) 0.073(10) 0.050(10) -0.020(8) 0.024(9) -0.024(9)
C30 0.051(9) 0.054(8) 0.055(10) -0.017(7) 0.037(9) -0.009(7)
C25 0.051(10) 0.075(10) 0.083(14) 0.019(9) 0.036(10) 0.003(8)
C34 0.086(13) 0.083(11) 0.066(12) -0.015(9) 0.053(11) 0.008(9)
C4 0.061(10) 0.030(7) 0.059(10) -0.018(6) 0.029(9) -0.012(6)
C27 0.066(11) 0.043(8) 0.110(15) -0.002(8) 0.048(11) -0.014(7)
C10 0.047(8) 0.047(7) 0.056(9) 0.016(7) 0.040(8) 0.011(6)
C17 0.051(9) 0.060(8) 0.061(10) -0.013(7) 0.043(9) -0.012(7)
C33 0.058(10) 0.058(9) 0.073(13) -0.006(8) 0.043(10) -0.010(7)
N3 0.063(8) 0.058(7) 0.091(11) -0.008(7) 0.061(8) -0.019(6)
C36 0.133(17) 0.068(11) 0.137(19) -0.069(11) 0.105(16) -0.042(11)
C26 0.076(11) 0.071(10) 0.046(10) 0.002(8) 0.030(9) -0.013(8)
C12 0.044(8) 0.046(7) 0.046(9) 0.004(6) 0.026(7) -0.004(6)
C28 0.048(9) 0.037(7) 0.052(10) -0.008(6) 0.036(8) -0.012(6)
C23 0.049(9) 0.057(8) 0.042(9) -0.012(7) 0.029(8) -0.013(7)
C8 0.121(18) 0.052(10) 0.066(12) 0.000(8) 0.042(13) -0.011(11)
C7 0.107(18) 0.065(13) 0.12(2) -0.023(12) 0.058(16) 0.026(12)
C5 0.094(14) 0.058(10) 0.117(16) 0.002(9) 0.084(13) 0.006(9)
C35 0.078(13) 0.091(13) 0.058(12) -0.011(10) 0.019(11) 0.013(10)
C6 0.15(2) 0.059(12) 0.20(3) 0.015(14) 0.14(2) 0.019(13)

loop_
_atom_type_symbol
_atom_type_description
_atom_type_scat_dispersion_real
_atom_type_scat_dispersion_imag
_atom_type_scat_source
C C 0.0033 0.0016 'International Tables Vol C Tables 4.2.6.8 and 6.1.1.4'
N N 0.0061 0.0033 'International Tables Vol C Tables 4.2.6.8 and 6.1.1.4'
O O 0.0106 0.0060 'International Tables Vol C Tables 4.2.6.8 and 6.1.1.4'
Pt Pt -1.7033 8.3905 'International Tables Vol C Tables 4.2.6.8 and 6.1.1.4'
H H 0.0000 0.0000 'International Tables Vol C Tables 4.2.6.8 and 6.1.1.4'

loop_
_geom_angle_atom_site_label_1
_geom_angle_atom_site_label_2
_geom_angle_atom_site_label_3
_geom_angle
C1 Pt1 C11 79.7(5)
C1 Pt1 O1 171.7(4)
C11 Pt1 O1 93.0(4)
C1 Pt1 O2 96.3(4)
C11 Pt1 O2 175.7(4)
O1 Pt1 O2 91.1(3)
C12 C11 C10 115.6(11)
C12 C11 Pt1 128.8(9)
C10 C11 Pt1 115.4(9)
C18 O1 Pt1 124.4(7)
C20 C19 C24 120.7(11)
C20 C19 C18 122.6(12)
C24 C19 C18 116.7(11)
C1 N1 N3 114.8(10)
C1 N1 C10 117.7(10)
N3 N1 C10 127.5(11)
C14 C15 C10 117.2(13)
C14 C15 H15 121.4
C10 C15 H15 121.4
O2 C16 C17 125.0(11)
O2 C16 C28 114.4(11)
C17 C16 C28 120.6(12)
C16 O2 Pt1 125.2(7)
O1 C18 C17 126.5(11)
O1 C18 C19 115.5(10)
C17 C18 C19 118.0(11)
C30 C29 C28 119.6(13)
C30 C29 C34 117.1(13)
C28 C29 C34 123.3(12)
C23 C24 C19 116.4(12)
C23 C24 C26 119.9(13)
C19 C24 C26 123.7(11)
C19 C20 C21 120.4(13)
C19 C20 C25 122.2(11)
C21 C20 C25 117.4(12)
C21 C22 C23 119.5(12)
C21 C22 C27 121.0(14)
C23 C22 C27 119.5(14)
C1 N2 C2 106.2(12)
C1 N2 C3 127.4(12)
C2 N2 C3 126.4(11)
N1 C1 N2 103.8(10)
N1 C1 Pt1 116.5(8)
N2 C1 Pt1 139.7(11)
N3 C2 N2 113.7(12)
N3 C2 H2 123.2
N2 C2 H2 123.2
C32 C31 C30 119.6(13)
C32 C31 C36 121.7(17)
C30 C31 C36 118.7(16)
C13 C14 C15 120.7(13)
C13 C14 H14 119.7
C15 C14 H14 119.7
C8 C9 C4 115.6(17)
C8 C9 H9 122.2
C4 C9 H9 122.2
C14 C13 C12 121.3(14)
C14 C13 H13 119.3
C12 C13 H13 119.3
C22 C21 C20 120.8(13)
C22 C21 H21 119.6
C20 C21 H21 119.6
N2 C3 C4 113.6(13)
N2 C3 H3A 108.8
C4 C3 H3A 108.8
N2 C3 H3B 108.8
C4 C3 H3B 108.8
H3A C3 H3B 107.7
C31 C32 C33 120.0(15)
C31 C32 H32 120.0
C33 C32 H32 120.0
C29 C30 C31 120.2(14)
C29 C30 H30 119.9
C31 C30 H30 119.9
C20 C25 H25A 109.5
C20 C25 H25B 109.5
H25A C25 H25B 109.5
C20 C25 H25C 109.5
H25A C25 H25C 109.5
H25B C25 H25C 109.5
C29 C34 H34A 109.5
C29 C34 H34B 109.5
H34A C34 H34B 109.5
C29 C34 H34C 109.5
H34A C34 H34C 109.5
H34B C34 H34C 109.5
C5 C4 C9 120.0(15)
C5 C4 C3 120.3(15)
C9 C4 C3 119.7(14)
C22 C27 H27A 109.5
C22 C27 H27B 109.5
H27A C27 H27B 109.5
C22 C27 H27C 109.5
H27A C27 H27C 109.5
H27B C27 H27C 109.5
C15 C10 C11 124.2(13)
C15 C10 N1 125.5(12)
C11 C10 N1 110.3(11)
C18 C17 C16 127.7(12)
C18 C17 H17 116.1
C16 C17 H17 116.1
C28 C33 C32 118.8(14)
C28 C33 C35 124.3(14)
C32 C33 C35 116.8(15)
C2 N3 N1 101.5(11)
C31 C36 H36A 109.5
C31 C36 H36B 109.5
H36A C36 H36B 109.5
C31 C36 H36C 109.5
H36A C36 H36C 109.5
H36B C36 H36C 109.5
C24 C26 H26A 109.5
C24 C26 H26B 109.5
H26A C26 H26B 109.5
C24 C26 H26C 109.5
H26A C26 H26C 109.5
H26B C26 H26C 109.5
C13 C12 C11 121.0(12)
C13 C12 H12 119.5
C11 C12 H12 119.5
C33 C28 C29 121.7(12)
C33 C28 C16 118.5(12)
C29 C28 C16 119.4(12)
C22 C23 C24 122.2(13)
C22 C23 H23 118.9
C24 C23 H23 118.9
C7 C8 C9 122.2(19)
C7 C8 H8 118.9
C9 C8 H8 118.9
C6 C7 C8 118.8(19)
C6 C7 H7 120.6
C8 C7 H7 120.6
C6 C5 C4 121.8(18)
C6 C5 H5 119.1
C4 C5 H5 119.1
C33 C35 H35A 109.5
C33 C35 H35B 109.5
H35A C35 H35B 109.5
C33 C35 H35C 109.5
H35A C35 H35C 109.5
H35B C35 H35C 109.5
C7 C6 C5 121(2)
C7 C6 H6 119.3
C5 C6 H6 119.3

loop_
_geom_bond_atom_site_label_1
_geom_bond_atom_site_label_2
_geom_bond_distance
Pt1 C1 1.938(12)
Pt1 C11 2.012(11)
Pt1 O1 2.042(8)
Pt1 O2 2.064(8)
C11 C12 1.394(17)
C11 C10 1.397(17)
O1 C18 1.297(14)
C19 C20 1.366(17)
C19 C24 1.415(18)
C19 C18 1.503(16)
N1 C1 1.334(16)
N1 N3 1.367(14)
N1 C10 1.422(17)
C15 C14 1.38(2)
C15 C10 1.385(19)
C15 H15 0.9500
C16 O2 1.288(15)
C16 C17 1.394(18)
C16 C28 1.503(17)
C18 C17 1.390(18)
C29 C30 1.379(17)
C29 C28 1.394(18)
C29 C34 1.51(2)
C24 C23 1.400(17)
C24 C26 1.505(19)
C20 C21 1.380(17)
C20 C25 1.53(2)
C22 C21 1.351(19)
C22 C23 1.375(19)
C22 C27 1.513(18)
N2 C1 1.346(15)
N2 C2 1.383(17)
N2 C3 1.488(18)
C2 N3 1.278(18)
C2 H2 0.9500
C31 C32 1.36(2)
C31 C30 1.41(2)
C31 C36 1.505(19)
C14 C13 1.357(18)
C14 H14 0.9500
C9 C8 1.39(3)
C9 C4 1.40(2)
C9 H9 0.9500
C13 C12 1.378(19)
C13 H13 0.9500
C21 H21 0.9500
C3 C4 1.54(2)
C3 H3A 0.9900
C3 H3B 0.9900
C32 C33 1.44(2)
C32 H32 0.9500
C30 H30 0.9500
C25 H25A 0.9800
C25 H25B 0.9800
C25 H25C 0.9800
C34 H34A 0.9800
C34 H34B 0.9800
C34 H34C 0.9800
C4 C5 1.35(2)
C27 H27A 0.9800
C27 H27B 0.9800
C27 H27C 0.9800
C17 H17 0.9500
C33 C28 1.35(2)
C33 C35 1.50(2)
C36 H36A 0.9800
C36 H36B 0.9800
C36 H36C 0.9800
C26 H26A 0.9800
C26 H26B 0.9800
C26 H26C 0.9800
C12 H12 0.9500
C23 H23 0.9500
C8 C7 1.37(3)
C8 H8 0.9500
C7 C6 1.33(3)
C7 H7 0.9500
C5 C6 1.33(2)
C5 H5 0.9500
C35 H35A 0.9800
C35 H35B 0.9800
C35 H35C 0.9800
C6 H6 0.9500

loop_
_geom_torsion_atom_site_label_1
_geom_torsion_atom_site_label_2
_geom_torsion_atom_site_label_3
_geom_torsion_atom_site_label_4
_geom_torsion
C1 Pt1 C11 C12 179.6(12)
O1 Pt1 C11 C12 -4.3(11)
C1 Pt1 C11 C10 -5.9(9)
O1 Pt1 C11 C10 170.2(9)
C11 Pt1 O1 C18 176.8(10)
O2 Pt1 O1 C18 -1.9(10)
C17 C16 O2 Pt1 -5.2(19)
C28 C16 O2 Pt1 176.8(8)
C1 Pt1 O2 C16 -179.2(10)
O1 Pt1 O2 C16 4.5(10)
Pt1 O1 C18 C17 -0.2(18)
Pt1 O1 C18 C19 -179.9(8)
C20 C19 C18 O1 -111.6(14)
C24 C19 C18 O1 67.1(15)
C20 C19 C18 C17 68.7(16)
C24 C19 C18 C17 -112.6(14)
C20 C19 C24 C23 -1.1(18)
C18 C19 C24 C23 -179.8(11)
C20 C19 C24 C26 -178.6(13)
C18 C19 C24 C26 2.7(19)
C24 C19 C20 C21 1.0(19)
C18 C19 C20 C21 179.7(11)
C24 C19 C20 C25 -177.7(12)
C18 C19 C20 C25 1.0(19)
N3 N1 C1 N2 -0.6(15)
C10 N1 C1 N2 179.3(11)
N3 N1 C1 Pt1 177.3(9)
C10 N1 C1 Pt1 -2.9(16)
C2 N2 C1 N1 1.3(15)
C3 N2 C1 N1 178.7(12)
C2 N2 C1 Pt1 -175.7(13)
C3 N2 C1 Pt1 2(2)
C11 Pt1 C1 N1 4.7(10)
O2 Pt1 C1 N1 -176.8(10)
C11 Pt1 C1 N2 -178.5(16)
O2 Pt1 C1 N2 0.0(15)
C1 N2 C2 N3 -1.8(18)
C3 N2 C2 N3 -179.2(14)
C10 C15 C14 C13 1(2)
C15 C14 C13 C12 1(2)
C23 C22 C21 C20 -1(2)
C27 C22 C21 C20 177.3(13)
C19 C20 C21 C22 0(2)
C25 C20 C21 C22 179.0(13)
C1 N2 C3 C4 95.8(16)
C2 N2 C3 C4 -87.4(17)
C30 C31 C32 C33 -2(2)
C36 C31 C32 C33 175.7(14)
C28 C29 C30 C31 2(2)
C34 C29 C30 C31 180.0(13)
C32 C31 C30 C29 0(2)
C36 C31 C30 C29 -178.0(13)
C8 C9 C4 C5 -4(2)
C8 C9 C4 C3 175.1(14)
N2 C3 C4 C5 -123.1(15)
N2 C3 C4 C9 57.5(16)
C14 C15 C10 C11 -1(2)
C14 C15 C10 N1 177.0(13)
C12 C11 C10 C15 -1.0(18)
Pt1 C11 C10 C15 -176.2(10)
C12 C11 C10 N1 -178.9(11)
Pt1 C11 C10 N1 5.9(13)
C1 N1 C10 C15 -180.0(13)
N3 N1 C10 C15 0(2)
C1 N1 C10 C11 -2.1(16)
N3 N1 C10 C11 177.8(12)
O1 C18 C17 C16 1(2)
C19 C18 C17 C16 -179.4(13)
O2 C16 C17 C18 2(2)
C28 C16 C17 C18 179.9(14)
C31 C32 C33 C28 3(2)
C31 C32 C33 C35 179.3(15)
N2 C2 N3 N1 1.3(17)
C1 N1 N3 C2 -0.4(17)
C10 N1 N3 C2 179.7(14)
C14 C13 C12 C11 -3(2)
C10 C11 C12 C13 2.6(18)
Pt1 C11 C12 C13 177.1(10)
C32 C33 C28 C29 -1(2)
C35 C33 C28 C29 -177.4(15)
C32 C33 C28 C16 -174.4(13)
C35 C33 C28 C16 9(2)
C30 C29 C28 C33 -1(2)
C34 C29 C28 C33 -179.2(14)
C30 C29 C28 C16 172.2(12)
C34 C29 C28 C16 -6.0(19)
O2 C16 C28 C33 68.7(16)
C17 C16 C28 C33 -109.3(15)
O2 C16 C28 C29 -104.7(13)
C17 C16 C28 C29 77.3(16)
C21 C22 C23 C24 1(2)
C27 C22 C23 C24 -177.4(13)
C19 C24 C23 C22 0(2)
C26 C24 C23 C22 177.5(14)
C4 C9 C8 C7 4(3)
C9 C8 C7 C6 -2(3)
C9 C4 C5 C6 3(3)
C3 C4 C5 C6 -176.3(18)
C8 C7 C6 C5 1(4)
C4 C5 C6 C7 -1(4)
